data_7043304
loop_
_publ_author_name
'P\'erez-Briso, Celeste'
'Gallego, Ana M.'
'Mart\'in-Alvarez, Jose M.'
'Mart\'inez-Ilarduya, Jes\'us M.'
'Espinet, Pablo'

_publ_section_title
;
 Polymer [Pd(CH2SO2C6H4Me)2]n, a precursor to remarkably stable Pd
 organometallics
;
_journal_name_full 'Dalton Trans.'
_journal_paper_doi 10.1039/C7DT00904F
_journal_year 2017
_chemical_formula_moiety 'C52 H48 O4 P2 Pd S2, 2(C H Cl3)'
_chemical_formula_sum 'C54 H50 Cl6 O4 P2 Pd S2'
_chemical_formula_weight 1208.10
_space_group_crystal_system monoclinic
_space_group_IT_number 14
_space_group_name_Hall '-P 2yn'
_space_group_name_H-M_alt 'P 1 21/n 1'
_symmetry_space_group_name_Hall '-P 2yn'
_symmetry_space_group_name_H-M 'P 1 21/n 1'
_atom_sites_solution_hydrogens geom
_atom_sites_solution_primary dual
_audit_creation_date 2017-01-26
_audit_creation_method
;
Olex2 1.2
(compiled 2017.01.04 svn.r3372 for OlexSys, GUI svn.r5292)
;
_audit_update_record
;
2017-02-19 deposited with the CCDC.
2017-05-09 downloaded from the CCDC.
;
_cell_angle_alpha 90
_cell_angle_beta 96.162(5)
_cell_angle_gamma 90
_cell_formula_units_Z 4
_cell_length_a 14.1091(8)
_cell_length_b 18.8980(9)
_cell_length_c 20.2820(8)
_cell_measurement_reflns_used 5419
_cell_measurement_temperature 150.00(14)
_cell_measurement_theta_max 28.6840
_cell_measurement_theta_min 2.5700
_cell_volume 5376.6(5)
_computing_cell_refinement 'CrysAlisPro 1.171.38.41 (Rigaku OD, 2015)'
_computing_data_collection 'CrysAlisPro 1.171.38.41 (Rigaku OD, 2015)'
_computing_data_reduction 'CrysAlisPro 1.171.38.41 (Rigaku OD, 2015)'
_computing_molecular_graphics 'Olex2 (Dolomanov et al., 2009)'
_computing_publication_material 'Olex2 (Dolomanov et al., 2009)'
_computing_structure_refinement 'ShelXL (Sheldrick, 2015)'
_computing_structure_solution 'ShelXT (Sheldrick, 2015)'
_diffrn_ambient_environment N~2~
_diffrn_ambient_temperature 150.00(14)
_diffrn_detector 'CCD plate'
_diffrn_detector_area_resol_mean 10.4757
_diffrn_detector_type Atlas
_diffrn_measured_fraction_theta_full 0.990
_diffrn_measured_fraction_theta_max 0.824
_diffrn_measurement_details
;
List of Runs (angles in degrees, time in seconds):

  # Type    Start    End  Width  t~exp~   \w     \q     \k     \f   Frames
#--------------------------------------------------------------------------
  1  \w    -76.00  12.00   1.00   69.77    --  -10.11 -57.00 -60.00   88
  2  \w     34.00  99.00   1.00   69.77    --   11.75-179.00-180.00   65
;
_diffrn_measurement_device 'four-circle diffractometer'
_diffrn_measurement_device_type 'SuperNova, Dual, Cu at zero, Atlas'
_diffrn_measurement_method '\w scans'
_diffrn_orient_matrix_type 'CrysAlisPro convention (1999,Acta A55,543-557)'
_diffrn_orient_matrix_UB_11 0.0260330000
_diffrn_orient_matrix_UB_12 -0.0278689000
_diffrn_orient_matrix_UB_13 -0.0130515000
_diffrn_orient_matrix_UB_21 -0.0262917000
_diffrn_orient_matrix_UB_22 -0.0249805000
_diffrn_orient_matrix_UB_23 0.0167637000
_diffrn_orient_matrix_UB_31 -0.0344298000
_diffrn_orient_matrix_UB_32 -0.0019737000
_diffrn_orient_matrix_UB_33 -0.0281095000
_diffrn_radiation_monochromator mirror
_diffrn_radiation_probe x-ray
_diffrn_radiation_type MoK\a
_diffrn_radiation_wavelength 0.71073
_diffrn_reflns_av_R_equivalents 0.0509
_diffrn_reflns_av_unetI/netI 0.1056
_diffrn_reflns_Laue_measured_fraction_full 0.990
_diffrn_reflns_Laue_measured_fraction_max 0.824
_diffrn_reflns_limit_h_max 14
_diffrn_reflns_limit_h_min -19
_diffrn_reflns_limit_k_max 25
_diffrn_reflns_limit_k_min -25
_diffrn_reflns_limit_l_max 27
_diffrn_reflns_limit_l_min -18
_diffrn_reflns_number 22914
_diffrn_reflns_point_group_measured_fraction_full 0.990
_diffrn_reflns_point_group_measured_fraction_max 0.824
_diffrn_reflns_theta_full 25.242
_diffrn_reflns_theta_max 29.731
_diffrn_reflns_theta_min 2.020
_diffrn_source 'micro-focus sealed X-ray tube'
_diffrn_source_type 'SuperNova (Mo) X-ray Source'
_exptl_absorpt_coefficient_mu 0.825
_exptl_absorpt_correction_T_max 0.953
_exptl_absorpt_correction_T_min 0.847
_exptl_absorpt_correction_type gaussian
_exptl_absorpt_process_details
;
CrysAlisPro 1.171.38.41 (Rigaku Oxford Diffraction, 2015)
Numerical absorption correction based on gaussian integration over
            a multifaceted crystal model
Empirical absorption correction using spherical harmonics,
 implemented in SCALE3 ABSPACK scaling algorithm.
;
_exptl_crystal_colour colourless
_exptl_crystal_colour_primary colourless
_exptl_crystal_density_diffrn 1.492
_exptl_crystal_description prism
_exptl_crystal_F_000 2464
_exptl_crystal_size_max 0.335
_exptl_crystal_size_mid 0.116
_exptl_crystal_size_min 0.055
_refine_diff_density_max 1.714
_refine_diff_density_min -1.361
_refine_diff_density_rms 0.145
_refine_ls_extinction_method none
_refine_ls_goodness_of_fit_ref 1.059
_refine_ls_hydrogen_treatment constr
_refine_ls_matrix_type full
_refine_ls_number_parameters 624
_refine_ls_number_reflns 12605
_refine_ls_number_restraints 0
_refine_ls_restrained_S_all 1.059
_refine_ls_R_factor_all 0.1596
_refine_ls_R_factor_gt 0.1018
_refine_ls_shift/su_max 0.000
_refine_ls_shift/su_mean 0.000
_refine_ls_structure_factor_coef Fsqd
_refine_ls_weighting_details 'w=1/[\s^2^(Fo^2^)+(0.0914P)^2^+40.5693P] where P=(Fo^2^+2Fc^2^)/3'
_refine_ls_weighting_scheme calc
_refine_ls_wR_factor_gt 0.2286
_refine_ls_wR_factor_ref 0.2675
_reflns_Friedel_coverage 0.000
_reflns_number_gt 7709
_reflns_number_total 12605
_reflns_threshold_expression 'I > 2\s(I)'
_cod_data_source_file c7dt00904f2.cif
_cod_data_source_block 10
_cod_database_code 7043304
_shelx_shelxl_version_number 2014/7
_chemical_oxdiff_formula 'C54 H50 Cl6 O4 P2 Pd S2'
_chemical_oxdiff_usercomment colourless
_shelx_space_group_comment
;
The symmetry employed for this shelxl refinement is uniquely defined
by the following loop, which should always be used as a source of
symmetry information in preference to the above space-group names.
They are only intended as comments.
;
_reflns_odcompleteness_completeness 98.67
_reflns_odcompleteness_iscentric 1
_reflns_odcompleteness_theta 26.32
_olex2_refinement_description
;
1. Fixed Uiso
 At 1.2 times of:
  All C(H) groups, All C(H,H) groups
 At 1.5 times of:
  All C(H,H,H) groups
2.a Ternary CH refined with riding coordinates:
 C91(H91), C92(H92)
2.b Secondary CH2 refined with riding coordinates:
 C1(H1A,H1B), C2(H2A,H2B)
2.c Aromatic/amide H refined with riding coordinates:
 C12(H12), C13(H13), C14(H14), C15(H15), C16(H16), C22(H22), C23(H23),
 C24(H24), C25(H25), C26(H26), C32(H32), C33(H33), C34(H34), C35(H35), C36(H36),
  C42(H42), C43(H43), C44(H44), C45(H45), C46(H46), C52(H52), C53(H53),
 C54(H54), C55(H55), C56(H56), C62(H62), C63(H63), C64(H64), C65(H65), C66(H66),
  C72(H72), C73(H73), C75(H75), C76(H76), C82(H82), C83(H83), C85(H85), C86(H86)
2.d Idealised Me refined as rotating group:
 C77(H77A,H77B,H77C), C87(H87A,H87B,H87C)
;
_olex2_submission_special_instructions 'No special instructions were received'
_oxdiff_exptl_absorpt_empirical_details
;
Empirical correction (ABSPACK) includes:
- Absorption correction using spherical harmonics
- Frame scaling
;
_oxdiff_exptl_absorpt_empirical_full_max 1.356
_oxdiff_exptl_absorpt_empirical_full_min 0.829

loop_
_space_group_symop_operation_xyz
'x, y, z'
'-x+1/2, y+1/2, -z+1/2'
'-x, -y, -z'
'x-1/2, -y-1/2, z-1/2'

loop_
_atom_site_label
_atom_site_type_symbol
_atom_site_fract_x
_atom_site_fract_y
_atom_site_fract_z
_atom_site_U_iso_or_equiv
_atom_site_adp_type
_atom_site_occupancy
_atom_site_site_symmetry_order
_atom_site_calc_flag
_atom_site_refinement_flags_posn
Pd1 Pd 0.60213(5) 0.71497(3) 0.20526(3) 0.03116(19) Uani 1 1 d .
S1 S 0.64913(16) 0.79919(10) 0.33602(9) 0.0358(5) Uani 1 1 d .
S2 S 0.42198(17) 0.81793(12) 0.16134(10) 0.0432(5) Uani 1 1 d .
P1 P 0.65631(16) 0.60775(10) 0.25261(9) 0.0337(5) Uani 1 1 d .
P2 P 0.66419(16) 0.69697(10) 0.10352(9) 0.0323(5) Uani 1 1 d .
O1 O 0.7376(4) 0.7602(3) 0.3438(3) 0.0476(15) Uani 1 1 d .
O2 O 0.6498(5) 0.8676(3) 0.3048(3) 0.0450(15) Uani 1 1 d .
O3 O 0.3946(5) 0.8398(4) 0.2245(3) 0.0557(17) Uani 1 1 d .
O4 O 0.3771(5) 0.7551(3) 0.1325(3) 0.0521(16) Uani 1 1 d .
C1 C 0.5595(6) 0.7475(4) 0.2965(3) 0.0336(18) Uani 1 1 d .
H1A H 0.4996 0.7749 0.2892 0.040 Uiso 1 1 calc R
H1B H 0.5482 0.7057 0.3240 0.040 Uiso 1 1 calc R
C2 C 0.5457(6) 0.8117(4) 0.1657(4) 0.0341(18) Uani 1 1 d .
H2A H 0.5741 0.8510 0.1935 0.041 Uiso 1 1 calc R
H2B H 0.5651 0.8178 0.1206 0.041 Uiso 1 1 calc R
C11 C 0.6182(6) 0.5862(4) 0.3334(4) 0.0372(19) Uani 1 1 d .
C12 C 0.6735(7) 0.6051(4) 0.3914(4) 0.043(2) Uani 1 1 d .
H12 H 0.7353 0.6243 0.3890 0.051 Uiso 1 1 calc R
C13 C 0.6403(8) 0.5967(5) 0.4525(4) 0.055(3) Uani 1 1 d .
H13 H 0.6792 0.6098 0.4917 0.066 Uiso 1 1 calc R
C14 C 0.5521(9) 0.5697(5) 0.4567(5) 0.061(3) Uani 1 1 d .
H14 H 0.5288 0.5650 0.4987 0.074 Uiso 1 1 calc R
C15 C 0.4961(8) 0.5490(6) 0.3998(5) 0.061(3) Uani 1 1 d .
H15 H 0.4350 0.5289 0.4029 0.074 Uiso 1 1 calc R
C16 C 0.5288(7) 0.5576(5) 0.3385(4) 0.053(3) Uani 1 1 d .
H16 H 0.4897 0.5438 0.2996 0.064 Uiso 1 1 calc R
C21 C 0.7848(6) 0.5964(4) 0.2671(3) 0.0334(18) Uani 1 1 d .
C22 C 0.8278(7) 0.5341(4) 0.2916(4) 0.046(2) Uani 1 1 d .
H22 H 0.7893 0.4955 0.3025 0.055 Uiso 1 1 calc R
C23 C 0.9256(7) 0.5278(5) 0.3004(5) 0.060(3) Uani 1 1 d .
H23 H 0.9541 0.4842 0.3151 0.071 Uiso 1 1 calc R
C24 C 0.9817(7) 0.5839(5) 0.2879(5) 0.058(3) Uani 1 1 d .
H24 H 1.0491 0.5796 0.2946 0.069 Uiso 1 1 calc R
C25 C 0.9405(6) 0.6472(5) 0.2654(4) 0.042(2) Uani 1 1 d .
H25 H 0.9794 0.6864 0.2566 0.050 Uiso 1 1 calc R
C26 C 0.8423(6) 0.6527(4) 0.2557(3) 0.0358(19) Uani 1 1 d .
H26 H 0.8141 0.6963 0.2409 0.043 Uiso 1 1 calc R
C31 C 0.6033(6) 0.5354(4) 0.2015(3) 0.0343(18) Uani 1 1 d .
C32 C 0.6471(6) 0.4711(4) 0.1917(4) 0.0361(18) Uani 1 1 d .
H32 H 0.7118 0.4639 0.2087 0.043 Uiso 1 1 calc R
C33 C 0.5970(7) 0.4176(4) 0.1573(4) 0.046(2) Uani 1 1 d .
H33 H 0.6268 0.3733 0.1514 0.055 Uiso 1 1 calc R
C34 C 0.5035(7) 0.4284(5) 0.1316(4) 0.055(3) Uani 1 1 d .
H34 H 0.4688 0.3912 0.1086 0.066 Uiso 1 1 calc R
C35 C 0.4603(7) 0.4928(5) 0.1392(4) 0.055(3) Uani 1 1 d .
H35 H 0.3961 0.5002 0.1212 0.066 Uiso 1 1 calc R
C36 C 0.5114(7) 0.5471(5) 0.1733(4) 0.045(2) Uani 1 1 d .
H36 H 0.4829 0.5923 0.1771 0.054 Uiso 1 1 calc R
C41 C 0.7055(6) 0.6103(4) 0.0777(3) 0.0347(18) Uani 1 1 d .
C42 C 0.7967(7) 0.5863(4) 0.0993(4) 0.042(2) Uani 1 1 d .
H42 H 0.8393 0.6162 0.1260 0.050 Uiso 1 1 calc R
C43 C 0.8261(7) 0.5197(4) 0.0825(4) 0.043(2) Uani 1 1 d .
H43 H 0.8886 0.5042 0.0977 0.051 Uiso 1 1 calc R
C44 C 0.7660(7) 0.4757(4) 0.0440(4) 0.049(2) Uani 1 1 d .
H44 H 0.7869 0.4302 0.0318 0.059 Uiso 1 1 calc R
C45 C 0.6740(7) 0.4984(4) 0.0231(4) 0.043(2) Uani 1 1 d .
H45 H 0.6310 0.4677 -0.0022 0.052 Uiso 1 1 calc R
C46 C 0.6450(7) 0.5652(4) 0.0391(4) 0.0391(19) Uani 1 1 d .
H46 H 0.5826 0.5807 0.0234 0.047 Uiso 1 1 calc R
C51 C 0.7680(6) 0.7544(4) 0.1014(3) 0.0344(19) Uani 1 1 d .
C52 C 0.7875(6) 0.8061(4) 0.1501(4) 0.0337(18) Uani 1 1 d .
H52 H 0.7466 0.8109 0.1841 0.040 Uiso 1 1 calc R
C53 C 0.8649(7) 0.8502(4) 0.1496(4) 0.045(2) Uani 1 1 d .
H53 H 0.8769 0.8851 0.1832 0.054 Uiso 1 1 calc R
C54 C 0.9243(7) 0.8442(5) 0.1015(4) 0.047(2) Uani 1 1 d .
H54 H 0.9778 0.8748 0.1016 0.056 Uiso 1 1 calc R
C55 C 0.9071(7) 0.7935(5) 0.0520(4) 0.047(2) Uani 1 1 d .
H55 H 0.9480 0.7898 0.0180 0.056 Uiso 1 1 calc R
C56 C 0.8295(6) 0.7480(4) 0.0526(4) 0.0380(19) Uani 1 1 d .
H56 H 0.8185 0.7125 0.0195 0.046 Uiso 1 1 calc R
C61 C 0.5817(6) 0.7219(4) 0.0311(3) 0.0348(19) Uani 1 1 d .
C62 C 0.6098(7) 0.7625(4) -0.0209(3) 0.039(2) Uani 1 1 d .
H62 H 0.6731 0.7802 -0.0185 0.047 Uiso 1 1 calc R
C63 C 0.5459(7) 0.7773(4) -0.0760(4) 0.043(2) Uani 1 1 d .
H63 H 0.5651 0.8057 -0.1108 0.052 Uiso 1 1 calc R
C64 C 0.4548(7) 0.7507(4) -0.0800(4) 0.049(2) Uani 1 1 d .
H64 H 0.4109 0.7605 -0.1177 0.058 Uiso 1 1 calc R
C65 C 0.4275(7) 0.7100(4) -0.0293(4) 0.045(2) Uani 1 1 d .
H65 H 0.3648 0.6910 -0.0324 0.055 Uiso 1 1 calc R
C66 C 0.4910(6) 0.6963(4) 0.0267(4) 0.039(2) Uani 1 1 d .
H66 H 0.4710 0.6690 0.0620 0.047 Uiso 1 1 calc R
C71 C 0.6163(6) 0.8131(4) 0.4174(4) 0.0373(19) Uani 1 1 d .
C72 C 0.6690(7) 0.7810(5) 0.4712(4) 0.044(2) Uani 1 1 d .
H72 H 0.7185 0.7488 0.4640 0.053 Uiso 1 1 calc R
C73 C 0.6497(7) 0.7959(6) 0.5343(4) 0.052(3) Uani 1 1 d .
H73 H 0.6872 0.7749 0.5709 0.063 Uiso 1 1 calc R
C74 C 0.5770(7) 0.8407(6) 0.5454(4) 0.053(3) Uani 1 1 d .
C75 C 0.5211(7) 0.8714(6) 0.4912(4) 0.053(3) Uani 1 1 d .
H75 H 0.4692 0.9014 0.4984 0.064 Uiso 1 1 calc R
C76 C 0.5423(6) 0.8576(5) 0.4274(4) 0.044(2) Uani 1 1 d .
H76 H 0.5057 0.8789 0.3906 0.052 Uiso 1 1 calc R
C77 C 0.5530(8) 0.8578(9) 0.6149(4) 0.088(5) Uani 1 1 d .
H77A H 0.5048 0.8245 0.6275 0.132 Uiso 1 1 calc GR
H77B H 0.5281 0.9062 0.6159 0.132 Uiso 1 1 calc GR
H77C H 0.6107 0.8538 0.6463 0.132 Uiso 1 1 calc GR
C81 C 0.3911(6) 0.8892(5) 0.1054(4) 0.042(2) Uani 1 1 d .
C82 C 0.4130(7) 0.8844(4) 0.0412(4) 0.047(2) Uani 1 1 d .
H82 H 0.4437 0.8433 0.0270 0.056 Uiso 1 1 calc R
C83 C 0.3901(7) 0.9397(4) -0.0031(4) 0.050(2) Uani 1 1 d .
H83 H 0.4071 0.9366 -0.0471 0.060 Uiso 1 1 calc R
C84 C 0.3430(7) 0.9989(4) 0.0163(4) 0.052(3) Uani 1 1 d .
C85 C 0.3216(7) 1.0026(5) 0.0812(5) 0.054(3) Uani 1 1 d .
H85 H 0.2891 1.0429 0.0955 0.065 Uiso 1 1 calc R
C86 C 0.3465(7) 0.9486(5) 0.1255(4) 0.048(2) Uani 1 1 d .
H86 H 0.3327 0.9527 0.1702 0.057 Uiso 1 1 calc R
C87 C 0.3156(9) 1.0576(5) -0.0324(5) 0.067(3) Uani 1 1 d .
H87A H 0.3717 1.0867 -0.0380 0.100 Uiso 1 1 calc GR
H87B H 0.2662 1.0871 -0.0157 0.100 Uiso 1 1 calc GR
H87C H 0.2910 1.0372 -0.0753 0.100 Uiso 1 1 calc GR
Cl1 Cl 0.1848(4) 0.9261(3) 0.2644(2) 0.142(2) Uani 1 1 d .
Cl2 Cl 0.2501(4) 0.8841(3) 0.3979(3) 0.154(2) Uani 1 1 d .
Cl3 Cl 0.3617(6) 0.9799(3) 0.3283(4) 0.207(4) Uani 1 1 d .
C91 C 0.2834(13) 0.9058(9) 0.3212(8) 0.119(6) Uani 1 1 d .
H91 H 0.3178 0.8646 0.3039 0.143 Uiso 1 1 calc R
Cl4 Cl 0.2810(4) 0.6059(3) 0.2568(2) 0.1277(16) Uani 1 1 d .
Cl5 Cl 0.3313(3) 0.7015(3) 0.36545(19) 0.1164(15) Uani 1 1 d .
Cl6 Cl 0.1843(3) 0.7412(3) 0.2629(2) 0.1354(18) Uani 1 1 d .
C92 C 0.2854(12) 0.6896(10) 0.2822(6) 0.116(6) Uani 1 1 d .
H92 H 0.3343 0.7118 0.2566 0.139 Uiso 1 1 calc R

loop_
_atom_site_aniso_label
_atom_site_aniso_U_11
_atom_site_aniso_U_22
_atom_site_aniso_U_33
_atom_site_aniso_U_23
_atom_site_aniso_U_13
_atom_site_aniso_U_12
Pd1 0.0474(4) 0.0222(3) 0.0201(3) 0.0024(2) -0.0139(2) 0.0007(3)
S1 0.0509(12) 0.0306(10) 0.0229(8) -0.0015(7) -0.0104(8) -0.0045(9)
S2 0.0524(13) 0.0406(11) 0.0335(10) 0.0072(9) -0.0100(9) 0.0080(10)
P1 0.0511(13) 0.0225(9) 0.0234(9) 0.0043(7) -0.0145(9) -0.0031(9)
P2 0.0502(12) 0.0216(9) 0.0211(8) 0.0023(7) -0.0148(9) 0.0014(8)
O1 0.053(4) 0.050(4) 0.035(3) -0.010(3) -0.017(3) 0.004(3)
O2 0.073(4) 0.029(3) 0.030(3) -0.003(2) -0.006(3) -0.011(3)
O3 0.059(4) 0.070(5) 0.038(3) 0.011(3) 0.001(3) 0.019(4)
O4 0.058(4) 0.041(3) 0.053(4) 0.011(3) -0.016(3) -0.007(3)
C1 0.047(5) 0.027(4) 0.023(3) 0.001(3) -0.013(3) -0.001(3)
C2 0.048(5) 0.028(4) 0.023(3) 0.002(3) -0.011(3) 0.000(3)
C11 0.061(6) 0.023(4) 0.024(4) 0.005(3) -0.009(4) -0.002(4)
C12 0.073(6) 0.029(4) 0.023(4) 0.003(3) -0.005(4) -0.003(4)
C13 0.097(8) 0.035(5) 0.029(4) 0.007(4) -0.014(5) -0.006(5)
C14 0.110(9) 0.037(5) 0.038(5) 0.010(4) 0.013(6) -0.005(6)
C15 0.080(7) 0.052(6) 0.053(6) 0.016(5) 0.015(5) -0.012(6)
C16 0.071(7) 0.050(5) 0.036(5) 0.009(4) -0.009(4) -0.018(5)
C21 0.045(5) 0.024(3) 0.026(3) -0.001(3) -0.019(3) 0.002(3)
C22 0.059(6) 0.026(4) 0.045(5) 0.001(3) -0.026(4) -0.002(4)
C23 0.062(6) 0.033(5) 0.074(7) -0.002(4) -0.035(5) -0.003(4)
C24 0.053(6) 0.058(6) 0.055(6) -0.016(5) -0.027(5) 0.010(5)
C25 0.056(5) 0.047(5) 0.020(3) -0.003(3) -0.006(4) -0.010(4)
C26 0.053(5) 0.030(4) 0.020(3) 0.000(3) -0.014(3) -0.001(4)
C31 0.047(5) 0.030(4) 0.023(3) 0.004(3) -0.013(3) -0.003(4)
C32 0.042(5) 0.035(4) 0.027(4) 0.004(3) -0.015(3) -0.002(4)
C33 0.063(6) 0.029(4) 0.040(4) -0.006(4) -0.014(4) -0.001(4)
C34 0.069(7) 0.044(5) 0.046(5) -0.014(4) -0.021(5) -0.008(5)
C35 0.058(6) 0.054(6) 0.045(5) -0.015(4) -0.027(5) 0.004(5)
C36 0.061(6) 0.036(4) 0.034(4) -0.002(3) -0.019(4) 0.004(4)
C41 0.056(5) 0.024(4) 0.022(3) 0.002(3) -0.005(3) 0.004(4)
C42 0.062(6) 0.028(4) 0.031(4) -0.005(3) -0.018(4) 0.009(4)
C43 0.057(5) 0.031(4) 0.036(4) 0.004(3) -0.011(4) 0.014(4)
C44 0.085(7) 0.026(4) 0.033(4) -0.005(3) -0.007(4) 0.005(4)
C45 0.065(6) 0.024(4) 0.037(4) -0.004(3) -0.011(4) -0.002(4)
C46 0.059(5) 0.027(4) 0.029(4) -0.001(3) -0.007(4) 0.005(4)
C51 0.053(5) 0.023(3) 0.023(3) 0.005(3) -0.019(3) 0.006(3)
C52 0.051(5) 0.023(3) 0.023(3) 0.000(3) -0.014(3) 0.005(3)
C53 0.060(6) 0.033(4) 0.037(4) -0.007(4) -0.015(4) 0.003(4)
C54 0.052(5) 0.041(5) 0.044(5) -0.002(4) -0.012(4) -0.006(4)
C55 0.047(5) 0.048(5) 0.042(5) -0.004(4) -0.008(4) 0.002(4)
C56 0.049(5) 0.031(4) 0.032(4) -0.006(3) -0.006(4) 0.008(4)
C61 0.054(5) 0.020(3) 0.025(3) 0.002(3) -0.020(3) 0.003(3)
C62 0.060(5) 0.030(4) 0.023(4) 0.000(3) -0.015(4) 0.003(4)
C63 0.061(6) 0.035(4) 0.029(4) 0.007(3) -0.018(4) -0.002(4)
C64 0.072(6) 0.036(4) 0.030(4) -0.003(3) -0.031(4) 0.006(4)
C65 0.059(6) 0.030(4) 0.040(4) -0.005(4) -0.026(4) -0.001(4)
C66 0.048(5) 0.028(4) 0.037(4) 0.002(3) -0.014(4) -0.001(4)
C71 0.049(5) 0.030(4) 0.028(4) -0.002(3) -0.015(4) -0.007(4)
C72 0.053(5) 0.040(5) 0.034(4) 0.005(4) -0.013(4) -0.010(4)
C73 0.059(6) 0.070(7) 0.023(4) 0.010(4) -0.017(4) -0.008(5)
C74 0.051(6) 0.083(7) 0.023(4) -0.001(4) -0.006(4) -0.023(6)
C75 0.043(5) 0.081(7) 0.035(4) -0.014(5) 0.000(4) -0.002(5)
C76 0.046(5) 0.053(5) 0.028(4) -0.006(4) -0.011(4) -0.003(4)
C77 0.070(7) 0.167(14) 0.024(4) -0.021(6) -0.006(5) -0.015(8)
C81 0.047(5) 0.040(5) 0.033(4) -0.001(3) -0.018(4) 0.011(4)
C82 0.067(6) 0.032(4) 0.035(4) 0.001(3) -0.020(4) 0.006(4)
C83 0.076(7) 0.030(4) 0.036(4) 0.002(3) -0.025(4) 0.004(4)
C84 0.074(6) 0.026(4) 0.047(5) 0.000(4) -0.035(5) 0.004(4)
C85 0.059(6) 0.037(5) 0.058(6) -0.014(4) -0.030(5) 0.019(4)
C86 0.057(6) 0.045(5) 0.037(4) -0.004(4) -0.015(4) 0.008(4)
C87 0.097(8) 0.031(5) 0.062(6) 0.005(4) -0.034(6) 0.008(5)
Cl1 0.165(4) 0.154(5) 0.102(3) -0.016(3) -0.005(3) 0.068(4)
Cl2 0.169(5) 0.177(6) 0.112(3) 0.022(3) 0.003(3) 0.080(4)
Cl3 0.266(8) 0.098(4) 0.230(7) 0.001(4) -0.102(6) 0.001(5)
C91 0.153(15) 0.090(11) 0.107(12) -0.019(9) -0.016(11) 0.051(11)
Cl4 0.138(4) 0.135(4) 0.102(3) 0.004(3) -0.024(3) -0.017(3)
Cl5 0.126(3) 0.148(4) 0.071(2) 0.015(2) -0.010(2) -0.016(3)
Cl6 0.114(3) 0.169(5) 0.115(3) 0.037(3) -0.021(3) -0.027(3)
C92 0.129(13) 0.158(16) 0.056(8) 0.018(9) -0.013(8) 0.065(12)

loop_
_atom_type_symbol
_atom_type_description
_atom_type_scat_dispersion_real
_atom_type_scat_dispersion_imag
_atom_type_scat_source
C C 0.0033 0.0016 'International Tables Vol C Tables 4.2.6.8 and 6.1.1.4'
H H 0.0000 0.0000 'International Tables Vol C Tables 4.2.6.8 and 6.1.1.4'
O O 0.0106 0.0060 'International Tables Vol C Tables 4.2.6.8 and 6.1.1.4'
P P 0.1023 0.0942 'International Tables Vol C Tables 4.2.6.8 and 6.1.1.4'
S S 0.1246 0.1234 'International Tables Vol C Tables 4.2.6.8 and 6.1.1.4'
Cl Cl 0.1484 0.1585 'International Tables Vol C Tables 4.2.6.8 and 6.1.1.4'
Pd Pd -0.9988 1.0072 'International Tables Vol C Tables 4.2.6.8 and 6.1.1.4'

loop_
_exptl_crystal_face_index_h
_exptl_crystal_face_index_k
_exptl_crystal_face_index_l
_exptl_crystal_face_perp_dist
0 -1 0 0.0649
-3 0 -5 0.1624
0 1 0 0.0429
3 0 5 0.1614
-5 1 5 0.0168
5 -1 -5 0.0378

loop_
_geom_angle_atom_site_label_1
_geom_angle_atom_site_label_2
_geom_angle_atom_site_label_3
_geom_angle
P1 Pd1 P2 95.69(7)
C1 Pd1 P1 90.2(2)
C1 Pd1 P2 170.2(2)
C1 Pd1 C2 87.1(3)
C2 Pd1 P1 176.5(2)
C2 Pd1 P2 87.3(2)
O1 S1 C1 110.1(4)
O1 S1 C71 106.4(4)
O2 S1 O1 117.4(4)
O2 S1 C1 110.0(3)
O2 S1 C71 106.8(4)
C1 S1 C71 105.3(4)
O3 S2 O4 116.8(4)
O3 S2 C2 109.7(4)
O3 S2 C81 106.2(4)
O4 S2 C2 111.1(4)
O4 S2 C81 107.3(4)
C2 S2 C81 105.0(4)
C11 P1 Pd1 116.6(3)
C11 P1 C31 101.5(4)
C21 P1 Pd1 116.5(3)
C21 P1 C11 102.3(4)
C21 P1 C31 110.1(4)
C31 P1 Pd1 108.7(2)
C41 P2 Pd1 122.6(3)
C41 P2 C61 101.2(3)
C51 P2 Pd1 108.0(2)
C51 P2 C41 104.1(4)
C51 P2 C61 105.6(3)
C61 P2 Pd1 113.7(3)
Pd1 C1 H1A 110.1
Pd1 C1 H1B 110.1
S1 C1 Pd1 108.1(4)
S1 C1 H1A 110.1
S1 C1 H1B 110.1
H1A C1 H1B 108.4
Pd1 C2 H2A 108.7
Pd1 C2 H2B 108.7
S2 C2 Pd1 114.3(4)
S2 C2 H2A 108.7
S2 C2 H2B 108.7
H2A C2 H2B 107.6
C12 C11 P1 120.7(7)
C12 C11 C16 118.1(8)
C16 C11 P1 120.8(6)
C11 C12 H12 119.4
C13 C12 C11 121.2(9)
C13 C12 H12 119.4
C12 C13 H13 120.0
C14 C13 C12 120.1(9)
C14 C13 H13 120.0
C13 C14 H14 120.0
C13 C14 C15 120.1(9)
C15 C14 H14 120.0
C14 C15 H15 119.9
C16 C15 C14 120.1(10)
C16 C15 H15 119.9
C11 C16 H16 119.8
C15 C16 C11 120.5(8)
C15 C16 H16 119.8
C22 C21 P1 123.1(7)
C26 C21 P1 118.6(6)
C26 C21 C22 118.2(7)
C21 C22 H22 119.6
C23 C22 C21 120.8(9)
C23 C22 H22 119.6
C22 C23 H23 119.9
C24 C23 C22 120.1(9)
C24 C23 H23 119.9
C23 C24 H24 119.9
C23 C24 C25 120.1(9)
C25 C24 H24 119.9
C24 C25 H25 120.3
C26 C25 C24 119.4(9)
C26 C25 H25 120.3
C21 C26 C25 121.2(7)
C21 C26 H26 119.4
C25 C26 H26 119.4
C32 C31 P1 125.1(6)
C36 C31 P1 115.1(6)
C36 C31 C32 119.7(7)
C31 C32 H32 119.9
C33 C32 C31 120.1(7)
C33 C32 H32 119.9
C32 C33 H33 120.0
C32 C33 C34 120.0(8)
C34 C33 H33 120.0
C33 C34 H34 119.8
C35 C34 C33 120.3(8)
C35 C34 H34 119.8
C34 C35 H35 120.2
C34 C35 C36 119.6(8)
C36 C35 H35 120.2
C31 C36 C35 120.0(8)
C31 C36 H36 120.0
C35 C36 H36 120.0
C42 C41 P2 120.9(6)
C46 C41 P2 121.0(6)
C46 C41 C42 118.1(7)
C41 C42 H42 119.6
C43 C42 C41 120.7(8)
C43 C42 H42 119.6
C42 C43 H43 119.6
C44 C43 C42 120.8(8)
C44 C43 H43 119.6
C43 C44 H44 120.4
C43 C44 C45 119.1(8)
C45 C44 H44 120.4
C44 C45 H45 119.9
C46 C45 C44 120.2(8)
C46 C45 H45 119.9
C41 C46 H46 119.5
C45 C46 C41 121.1(8)
C45 C46 H46 119.5
C52 C51 P2 119.8(7)
C56 C51 P2 121.9(6)
C56 C51 C52 118.3(8)
C51 C52 H52 119.5
C53 C52 C51 121.1(8)
C53 C52 H52 119.5
C52 C53 H53 119.8
C54 C53 C52 120.4(8)
C54 C53 H53 119.8
C53 C54 H54 119.9
C53 C54 C55 120.1(9)
C55 C54 H54 119.9
C54 C55 H55 120.1
C54 C55 C56 119.8(9)
C56 C55 H55 120.1
C51 C56 C55 120.2(7)
C51 C56 H56 119.9
C55 C56 H56 119.9
C62 C61 P2 122.6(6)
C66 C61 P2 118.1(6)
C66 C61 C62 119.2(7)
C61 C62 H62 119.8
C63 C62 C61 120.4(8)
C63 C62 H62 119.8
C62 C63 H63 120.1
C64 C63 C62 119.8(8)
C64 C63 H63 120.1
C63 C64 H64 120.1
C65 C64 C63 119.8(7)
C65 C64 H64 120.1
C64 C65 H65 119.8
C64 C65 C66 120.4(9)
C66 C65 H65 119.8
C61 C66 C65 120.4(8)
C61 C66 H66 119.8
C65 C66 H66 119.8
C72 C71 S1 119.4(7)
C76 C71 S1 120.4(6)
C76 C71 C72 120.1(8)
C71 C72 H72 120.0
C73 C72 C71 120.1(9)
C73 C72 H72 120.0
C72 C73 H73 119.6
C74 C73 C72 120.7(8)
C74 C73 H73 119.6
C73 C74 C75 119.6(8)
C73 C74 C77 122.1(9)
C75 C74 C77 118.3(10)
C74 C75 H75 120.2
C76 C75 C74 119.6(9)
C76 C75 H75 120.2
C71 C76 C75 119.9(8)
C71 C76 H76 120.1
C75 C76 H76 120.1
C74 C77 H77A 109.5
C74 C77 H77B 109.5
C74 C77 H77C 109.5
H77A C77 H77B 109.5
H77A C77 H77C 109.5
H77B C77 H77C 109.5
C82 C81 S2 119.3(6)
C86 C81 S2 121.2(7)
C86 C81 C82 119.5(8)
C81 C82 H82 119.9
C81 C82 C83 120.2(9)
C83 C82 H82 119.9
C82 C83 H83 119.7
C84 C83 C82 120.6(9)
C84 C83 H83 119.7
C83 C84 C85 118.2(8)
C83 C84 C87 120.5(9)
C85 C84 C87 121.3(9)
C84 C85 H85 119.4
C86 C85 C84 121.1(8)
C86 C85 H85 119.4
C81 C86 C85 120.4(9)
C81 C86 H86 119.8
C85 C86 H86 119.8
C84 C87 H87A 109.5
C84 C87 H87B 109.5
C84 C87 H87C 109.5
H87A C87 H87B 109.5
H87A C87 H87C 109.5
H87B C87 H87C 109.5
Cl1 C91 Cl3 108.9(9)
Cl1 C91 H91 108.7
Cl2 C91 Cl1 111.8(11)
Cl2 C91 Cl3 109.9(9)
Cl2 C91 H91 108.7
Cl3 C91 H91 108.7
Cl4 C92 Cl5 114.7(9)
Cl4 C92 Cl6 117.5(11)
Cl4 C92 H92 104.0
Cl5 C92 H92 104.0
Cl6 C92 Cl5 110.8(9)
Cl6 C92 H92 104.0

loop_
_geom_bond_atom_site_label_1
_geom_bond_atom_site_label_2
_geom_bond_distance
Pd1 P1 2.3355(19)
Pd1 P2 2.351(2)
Pd1 C1 2.097(8)
Pd1 C2 2.117(7)
S1 O1 1.443(6)
S1 O2 1.441(6)
S1 C1 1.727(7)
S1 C71 1.781(8)
S2 O3 1.438(7)
S2 O4 1.441(6)
S2 C2 1.742(8)
S2 C81 1.784(8)
P1 C11 1.825(8)
P1 C21 1.818(8)
P1 C31 1.827(7)
P2 C41 1.834(8)
P2 C51 1.827(9)
P2 C61 1.836(7)
C1 H1A 0.9900
C1 H1B 0.9900
C2 H2A 0.9900
C2 H2B 0.9900
C11 C12 1.386(10)
C11 C16 1.387(13)
C12 H12 0.9500
C12 C13 1.381(12)
C13 H13 0.9500
C13 C14 1.355(15)
C14 H14 0.9500
C14 C15 1.383(14)
C15 H15 0.9500
C15 C16 1.380(13)
C16 H16 0.9500
C21 C22 1.392(10)
C21 C26 1.373(11)
C22 H22 0.9500
C22 C23 1.377(14)
C23 H23 0.9500
C23 C24 1.363(14)
C24 H24 0.9500
C24 C25 1.386(13)
C25 H25 0.9500
C25 C26 1.383(12)
C26 H26 0.9500
C31 C32 1.387(11)
C31 C36 1.378(11)
C32 H32 0.9500
C32 C33 1.379(11)
C33 H33 0.9500
C33 C34 1.381(13)
C34 H34 0.9500
C34 C35 1.377(13)
C35 H35 0.9500
C35 C36 1.395(12)
C36 H36 0.9500
C41 C42 1.390(11)
C41 C46 1.388(11)
C42 H42 0.9500
C42 C43 1.380(11)
C43 H43 0.9500
C43 C44 1.370(12)
C44 H44 0.9500
C44 C45 1.389(13)
C45 H45 0.9500
C45 C46 1.376(11)
C46 H46 0.9500
C51 C52 1.395(10)
C51 C56 1.391(12)
C52 H52 0.9500
C52 C53 1.375(12)
C53 H53 0.9500
C53 C54 1.359(13)
C54 H54 0.9500
C54 C55 1.390(12)
C55 H55 0.9500
C55 C56 1.393(12)
C56 H56 0.9500
C61 C62 1.394(11)
C61 C66 1.362(12)
C62 H62 0.9500
C62 C63 1.387(10)
C63 H63 0.9500
C63 C64 1.374(13)
C64 H64 0.9500
C64 C65 1.373(13)
C65 H65 0.9500
C65 C66 1.393(10)
C66 H66 0.9500
C71 C72 1.393(11)
C71 C76 1.372(12)
C72 H72 0.9500
C72 C73 1.367(12)
C73 H73 0.9500
C73 C74 1.367(14)
C74 C75 1.408(13)
C74 C77 1.520(13)
C75 H75 0.9500
C75 C76 1.384(12)
C76 H76 0.9500
C77 H77A 0.9800
C77 H77B 0.9800
C77 H77C 0.9800
C81 C82 1.372(12)
C81 C86 1.371(12)
C82 H82 0.9500
C82 C83 1.393(11)
C83 H83 0.9500
C83 C84 1.380(13)
C84 C85 1.384(14)
C84 C87 1.507(11)
C85 H85 0.9500
C85 C86 1.379(12)
C86 H86 0.9500
C87 H87A 0.9800
C87 H87B 0.9800
C87 H87C 0.9800
Cl1 C91 1.751(16)
Cl2 C91 1.723(18)
Cl3 C91 1.78(2)
C91 H91 1.0000
Cl4 C92 1.662(19)
Cl5 C92 1.756(13)
Cl6 C92 1.737(15)
C92 H92 1.0000

loop_
_exptl_oxdiff_crystal_face_indexfrac_h
_exptl_oxdiff_crystal_face_indexfrac_k
_exptl_oxdiff_crystal_face_indexfrac_l
_exptl_oxdiff_crystal_face_x
_exptl_oxdiff_crystal_face_y
_exptl_oxdiff_crystal_face_z
0.0000 -1.0002 0.0001 0.0279 0.0250 0.0020
-2.9999 0.0002 -4.9997 -0.0128 -0.0049 0.2438
-0.0000 1.0002 -0.0001 -0.0279 -0.0250 -0.0020
2.9999 -0.0002 4.9997 0.0128 0.0049 -0.2438
-5.0012 0.9975 5.0007 -0.2233 0.1904 0.0297
5.0012 -0.9975 -5.0007 0.2233 -0.1904 -0.0297
